data_4081939
loop_
_publ_author_name
'Kluge, Tim'
'Bette, Martin'
'R\"uffer, Tobias'
'Bruhn, Clemens'
'Wagner, Christoph'
'Str\"ohl, Dieter'
'Schmidt, J\"urgen'
'Steinborn, Dirk'

_publ_section_title
;
 Activation of Acetyl Ligands through Hydrogen Bonds: A New Way to
 Platinum(II) Complexes Bearing Protonated Iminoacetyl Ligands
;
_journal_issue 23
_journal_name_full Organometallics
_journal_page_first 7090
_journal_paper_doi 10.1021/om400812w
_journal_volume 32
_journal_year 2013
_chemical_formula_moiety 'C9 H16 N2 O4 Pt'
_chemical_formula_sum 'C9 H16 N2 O4 Pt'
_chemical_formula_weight 411.33
_chemical_name_systematic
; 
 ? 
;
_space_group_IT_number 14
_symmetry_cell_setting monoclinic
_symmetry_space_group_name_Hall '-P 2yn'
_symmetry_space_group_name_H-M 'P 1 21/n 1'
_atom_sites_solution_hydrogens geom
_atom_sites_solution_primary direct
_atom_sites_solution_secondary difmap
_audit_creation_method SHELXL-97
_cell_angle_alpha 90.00
_cell_angle_beta 99.51(5)
_cell_angle_gamma 90.00
_cell_formula_units_Z 4
_cell_length_a 8.338(3)
_cell_length_b 8.5097(15)
_cell_length_c 17.414(7)
_cell_measurement_reflns_used 5975
_cell_measurement_temperature 220(2)
_cell_measurement_theta_max 25.9
_cell_measurement_theta_min 2.4
_cell_volume 1218.6(7)
_computing_structure_refinement 'SHELXL-97 (Sheldrick, 1997)'
_computing_structure_solution 'SHELXS-97 (Sheldrick, 1990)'
_diffrn_ambient_temperature 220(2)
_diffrn_measured_fraction_theta_full 0.975
_diffrn_measured_fraction_theta_max 0.975
_diffrn_measurement_device_type STOE-IPDS
_diffrn_measurement_method 'area detector'
_diffrn_radiation_source 'fine-focus sealed tube'
_diffrn_radiation_type MoK\a
_diffrn_radiation_wavelength 0.71073
_diffrn_reflns_av_R_equivalents 0.0475
_diffrn_reflns_av_sigmaI/netI 0.0404
_diffrn_reflns_limit_h_max 10
_diffrn_reflns_limit_h_min -10
_diffrn_reflns_limit_k_max 9
_diffrn_reflns_limit_k_min -10
_diffrn_reflns_limit_l_max 17
_diffrn_reflns_limit_l_min -21
_diffrn_reflns_number 5554
_diffrn_reflns_theta_full 25.90
_diffrn_reflns_theta_max 25.90
_diffrn_reflns_theta_min 2.56
_exptl_absorpt_coefficient_mu 11.516
_exptl_absorpt_correction_T_max 0.10877
_exptl_absorpt_correction_T_min 0.03479
_exptl_absorpt_correction_type multi-scan
_exptl_absorpt_process_details 'Spek, A.L. (2003), J.Appl.Cryst. 36, 7-13'
_exptl_crystal_colour red
_exptl_crystal_density_diffrn 2.242
_exptl_crystal_density_method 'not measured'
_exptl_crystal_description block
_exptl_crystal_F_000 776
_exptl_crystal_size_max 0.4
_exptl_crystal_size_mid 0.3
_exptl_crystal_size_min 0.3
_refine_diff_density_max 2.787
_refine_diff_density_min -2.157
_refine_diff_density_rms 0.254
_refine_ls_extinction_method none
_refine_ls_goodness_of_fit_ref 1.021
_refine_ls_hydrogen_treatment constr
_refine_ls_matrix_type full
_refine_ls_number_parameters 150
_refine_ls_number_reflns 2317
_refine_ls_number_restraints 0
_refine_ls_restrained_S_all 1.021
_refine_ls_R_factor_all 0.0451
_refine_ls_R_factor_gt 0.0354
_refine_ls_shift/su_max 0.001
_refine_ls_shift/su_mean 0.000
_refine_ls_structure_factor_coef Fsqd
_refine_ls_weighting_details 'calc w=1/[\s^2^(Fo^2^)+(0.0606P)^2^+0.0000P] where P=(Fo^2^+2Fc^2^)/3'
_refine_ls_weighting_scheme calc
_refine_ls_wR_factor_gt 0.0835
_refine_ls_wR_factor_ref 0.0899
_reflns_number_gt 1941
_reflns_number_total 2317
_reflns_threshold_expression >2sigma(I)
_cod_data_source_file om400812w_si_003.cif
_cod_data_source_block c:\xray\ipds3828\ipds3828
_cod_original_cell_volume 1218.5(7)
_cod_original_sg_symbol_H-M P21/n
_cod_database_code 4081939

loop_
_symmetry_equiv_pos_as_xyz
'x, y, z'
'-x+1/2, y+1/2, -z+1/2'
'-x, -y, -z'
'x-1/2, -y-1/2, z-1/2'

loop_
_atom_site_label
_atom_site_type_symbol
_atom_site_fract_x
_atom_site_fract_y
_atom_site_fract_z
_atom_site_U_iso_or_equiv
_atom_site_adp_type
_atom_site_occupancy
_atom_site_symmetry_multiplicity
_atom_site_calc_flag
_atom_site_refinement_flags
C1 C 0.9650(10) 1.0438(10) 0.1992(5) 0.0391(19) Uani 1 1 d .
C2 C 1.0748(13) 0.9625(12) 0.2651(6) 0.055(3) Uani 1 1 d .
H2 H 1.1358 1.0406 0.2985 0.066 Uiso 1 1 calc R
H1 H 1.1496 0.8940 0.2439 0.066 Uiso 1 1 calc R
H3 H 1.0095 0.9007 0.2951 0.066 Uiso 1 1 calc R
C3 C 0.9836(9) 0.7516(9) 0.1306(5) 0.0347(17) Uani 1 1 d .
C4 C 0.8880(10) 0.6332(10) 0.1703(6) 0.046(2) Uani 1 1 d .
H5 H 0.9583 0.5463 0.1899 0.055 Uiso 1 1 calc R
H6 H 0.7973 0.5941 0.1330 0.055 Uiso 1 1 calc R
H4 H 0.8473 0.6836 0.2132 0.055 Uiso 1 1 calc R
C5 C 0.8714(10) 0.6603(11) -0.0443(6) 0.051(2) Uani 1 1 d .
H9 H 0.8781 0.5864 -0.0861 0.061 Uiso 1 1 calc R
H7 H 0.8455 0.6042 0.0006 0.061 Uiso 1 1 calc R
H8 H 0.9750 0.7135 -0.0302 0.061 Uiso 1 1 calc R
C6 C 0.6685(9) 1.0179(10) -0.0583(5) 0.0323(16) Uani 1 1 d .
C7 C 0.5821(12) 1.0051(12) -0.1416(6) 0.050(2) Uani 1 1 d .
H10 H 0.6193 0.9118 -0.1654 0.060 Uiso 1 1 calc R
H12 H 0.6058 1.0973 -0.1705 0.060 Uiso 1 1 calc R
H11 H 0.4657 0.9980 -0.1423 0.060 Uiso 1 1 calc R
C8 C 0.6571(8) 1.1613(9) -0.0125(5) 0.0346(17) Uani 1 1 d .
C9 C 0.5551(10) 1.2997(10) -0.0436(6) 0.049(2) Uani 1 1 d .
H15 H 0.4886 1.3325 -0.0058 0.059 Uiso 1 1 calc R
H13 H 0.4855 1.2705 -0.0918 0.059 Uiso 1 1 calc R
H14 H 0.6254 1.3857 -0.0535 0.059 Uiso 1 1 calc R
N1 N 0.7556(7) 0.9057(8) -0.0222(4) 0.0327(14) Uani 1 1 d .
N2 N 0.7411(7) 1.1585(7) 0.0554(4) 0.0369(15) Uani 1 1 d .
O1 O 0.9330(9) 1.1829(8) 0.2138(4) 0.0605(19) Uani 1 1 d .
O2 O 1.1231(6) 0.7165(7) 0.1222(4) 0.0449(14) Uani 1 1 d .
O3 O 0.7496(7) 0.7711(7) -0.0692(4) 0.0497(16) Uani 1 1 d .
O4 O 0.7353(7) 1.2919(7) 0.0999(4) 0.0499(16) Uani 1 1 d .
H16 H 0.7935 1.2796 0.1430 0.075 Uiso 1 1 calc R
Pt Pt 0.87397(3) 0.95342(3) 0.096419(17) 0.02869(13) Uani 1 1 d .

loop_
_atom_site_aniso_label
_atom_site_aniso_U_11
_atom_site_aniso_U_22
_atom_site_aniso_U_33
_atom_site_aniso_U_23
_atom_site_aniso_U_13
_atom_site_aniso_U_12
C1 0.041(4) 0.043(5) 0.033(4) -0.015(4) 0.003(3) -0.003(3)
C2 0.068(6) 0.054(6) 0.040(5) -0.012(5) -0.001(4) 0.001(5)
C3 0.041(4) 0.034(4) 0.027(4) -0.006(3) -0.002(3) -0.003(3)
C4 0.045(4) 0.033(4) 0.060(6) 0.005(4) 0.009(4) -0.004(4)
C5 0.046(4) 0.039(5) 0.067(6) -0.015(5) 0.009(4) 0.007(4)
C6 0.029(3) 0.035(4) 0.034(4) -0.001(3) 0.008(3) -0.003(3)
C7 0.053(5) 0.052(5) 0.039(5) 0.007(4) -0.007(4) -0.004(4)
C8 0.031(3) 0.029(4) 0.045(5) 0.005(3) 0.011(3) 0.001(3)
C9 0.041(4) 0.032(4) 0.074(7) 0.007(4) 0.012(4) 0.010(3)
N1 0.032(3) 0.030(3) 0.036(4) -0.006(3) 0.006(3) -0.004(2)
N2 0.038(3) 0.024(3) 0.052(4) -0.009(3) 0.017(3) 0.003(3)
O1 0.075(4) 0.048(4) 0.055(4) -0.026(3) 0.002(3) 0.006(3)
O2 0.031(3) 0.044(3) 0.060(4) -0.002(3) 0.009(2) 0.011(2)
O3 0.051(3) 0.035(3) 0.057(4) -0.019(3) -0.008(3) 0.007(3)
O4 0.056(3) 0.029(3) 0.065(4) -0.015(3) 0.012(3) 0.005(3)
Pt 0.02844(17) 0.02361(17) 0.0345(2) -0.00429(13) 0.00666(11) -0.00075(10)

loop_
_atom_type_symbol
_atom_type_description
_atom_type_scat_dispersion_real
_atom_type_scat_dispersion_imag
_atom_type_scat_source
C C 0.0033 0.0016 'International Tables Vol C Tables 4.2.6.8 and 6.1.1.4'
H H 0.0000 0.0000 'International Tables Vol C Tables 4.2.6.8 and 6.1.1.4'
N N 0.0061 0.0033 'International Tables Vol C Tables 4.2.6.8 and 6.1.1.4'
O O 0.0106 0.0060 'International Tables Vol C Tables 4.2.6.8 and 6.1.1.4'
Pt Pt -1.7033 8.3905 'International Tables Vol C Tables 4.2.6.8 and 6.1.1.4'

loop_
_geom_angle_atom_site_label_1
_geom_angle_atom_site_label_2
_geom_angle_atom_site_label_3
_geom_angle
O1 C1 C2 113.8(8)
O1 C1 Pt 119.3(7)
C2 C1 Pt 127.0(6)
C1 C2 H2 109.5
C1 C2 H1 109.5
H2 C2 H1 109.5
C1 C2 H3 109.5
H2 C2 H3 109.5
H1 C2 H3 109.5
O2 C3 C4 118.0(7)
O2 C3 Pt 124.7(6)
C4 C3 Pt 117.3(5)
C3 C4 H5 109.5
C3 C4 H6 109.5
H5 C4 H6 109.5
C3 C4 H4 109.5
H5 C4 H4 109.5
H6 C4 H4 109.5
O3 C5 H9 109.5
O3 C5 H7 109.5
H9 C5 H7 109.5
O3 C5 H8 109.5
H9 C5 H8 109.5
H7 C5 H8 109.5
N1 C6 C8 115.4(7)
N1 C6 C7 123.5(7)
C8 C6 C7 121.1(7)
C6 C7 H10 109.5
C6 C7 H12 109.5
H10 C7 H12 109.5
C6 C7 H11 109.5
H10 C7 H11 109.5
H12 C7 H11 109.5
N2 C8 C6 114.4(7)
N2 C8 C9 122.9(8)
C6 C8 C9 122.6(7)
C8 C9 H15 109.5
C8 C9 H13 109.5
H15 C9 H13 109.5
C8 C9 H14 109.5
H15 C9 H14 109.5
H13 C9 H14 109.5
C6 N1 O3 110.8(6)
C6 N1 Pt 116.9(5)
O3 N1 Pt 132.2(5)
C8 N2 O4 116.2(6)
C8 N2 Pt 120.3(5)
O4 N2 Pt 123.5(5)
C5 O3 N1 114.5(6)
N2 O4 H16 109.5
C1 Pt C3 88.6(3)
C1 Pt N2 94.9(3)
C3 Pt N2 175.5(2)
C1 Pt N1 167.6(3)
C3 Pt N1 103.7(3)
N2 Pt N1 72.8(3)

loop_
_geom_bond_atom_site_label_1
_geom_bond_atom_site_label_2
_geom_bond_distance
C1 O1 1.249(10)
C1 C2 1.512(13)
C1 Pt 1.981(8)
C2 H2 0.9700
C2 H1 0.9700
C2 H3 0.9700
C3 O2 1.232(9)
C3 C4 1.520(12)
C3 Pt 1.990(8)
C4 H5 0.9700
C4 H6 0.9700
C4 H4 0.9700
C5 O3 1.401(10)
C5 H9 0.9700
C5 H7 0.9700
C5 H8 0.9700
C6 N1 1.297(11)
C6 C8 1.470(11)
C6 C7 1.513(12)
C7 H10 0.9700
C7 H12 0.9700
C7 H11 0.9700
C8 N2 1.271(11)
C8 C9 1.500(10)
C9 H15 0.9700
C9 H13 0.9700
C9 H14 0.9700
N1 O3 1.404(8)
N1 Pt 2.175(6)
N2 O4 1.380(8)
N2 Pt 2.126(6)
O4 H16 0.8300

loop_
_geom_torsion_atom_site_label_1
_geom_torsion_atom_site_label_2
_geom_torsion_atom_site_label_3
_geom_torsion_atom_site_label_4
_geom_torsion
N1 C6 C8 N2 3.3(10)
C7 C6 C8 N2 -177.2(8)
N1 C6 C8 C9 -177.0(7)
C7 C6 C8 C9 2.5(12)
C8 C6 N1 O3 176.0(6)
C7 C6 N1 O3 -3.5(11)
C8 C6 N1 Pt -2.1(9)
C7 C6 N1 Pt 178.3(7)
C6 C8 N2 O4 179.2(6)
C9 C8 N2 O4 -0.6(11)
C6 C8 N2 Pt -2.9(9)
C9 C8 N2 Pt 177.4(6)
C6 N1 O3 C5 163.8(7)
Pt N1 O3 C5 -18.4(10)
O1 C1 Pt C3 -179.4(8)
C2 C1 Pt C3 1.4(9)
O1 C1 Pt N2 -2.2(8)
C2 C1 Pt N2 178.6(9)
O1 C1 Pt N1 6.1(19)
C2 C1 Pt N1 -173.2(11)
O2 C3 Pt C1 -89.0(7)
C4 C3 Pt C1 90.6(7)
O2 C3 Pt N1 89.7(7)
C4 C3 Pt N1 -90.6(6)
C8 N2 Pt C1 179.6(6)
O4 N2 Pt C1 -2.7(6)
C8 N2 Pt N1 1.4(6)
O4 N2 Pt N1 179.2(6)
C6 N1 Pt C1 -8.1(17)
O3 N1 Pt C1 174.3(12)
C6 N1 Pt C3 177.6(6)
O3 N1 Pt C3 -0.1(7)
C6 N1 Pt N2 0.5(5)
O3 N1 Pt N2 -177.1(7)
